data_4512223
loop_
_publ_author_name
'Agarwal, Rashmi A.'
'Mukherjee, Soumya'
'Sa\~nudo, E. Carolina'
'Ghosh, Sujit K.'
'Bharadwaj, Parimal K.'

_publ_section_title
;
 Gas Adsorption, Magnetism, and Single-Crystal to Single-Crystal
 Transformation Studies of a Three-Dimensional Mn(II) Porous Coordination
 Polymer
;
_journal_issue 11
_journal_name_full 'Crystal Growth &amp; Design'
_journal_page_first 5585
_journal_paper_doi 10.1021/cg500833s
_journal_volume 14
_journal_year 2014
_chemical_formula_moiety 'C72 H57 Mn2 N13 O15'
_chemical_formula_sum 'C72 H57 Mn2 N13 O15'
_chemical_formula_weight 1454.19
_space_group_IT_number 163
_symmetry_cell_setting trigonal
_symmetry_space_group_name_Hall '-P 3 2c'
_symmetry_space_group_name_H-M 'P -3 1 c'
_atom_sites_solution_hydrogens geom
_atom_sites_solution_primary direct
_atom_sites_solution_secondary difmap
_audit_creation_method SHELXL-97
_cell_angle_alpha 90.000(5)
_cell_angle_beta 90.000(5)
_cell_angle_gamma 120.000(5)
_cell_formula_units_Z 2
_cell_length_a 17.203(5)
_cell_length_b 17.203(5)
_cell_length_c 14.045(5)
_cell_measurement_reflns_used 999
_cell_measurement_temperature 100(2)
_cell_measurement_theta_max 25.47
_cell_measurement_theta_min 1.37
_cell_volume 3600(2)
_computing_cell_refinement 'SAINT 6.45 ( Bruker, 2003)'
_computing_data_collection 'SMART 5.628 (Bruker, 2003)'
_computing_data_reduction 'SAINT 6.45 ( Bruker, 2003)'
_computing_molecular_graphics 'DIAMOND 2.1e'
_computing_structure_refinement 'SHELXL-97 (Sheldrick, 1997)'
_computing_structure_solution SIR-97
_diffrn_ambient_temperature 100(2)
_diffrn_measured_fraction_theta_full 1.000
_diffrn_measured_fraction_theta_max 1.000
_diffrn_measurement_device_type 'BRUKER SMART APEX'
_diffrn_measurement_method /w-scans
_diffrn_radiation_monochromator graphite
_diffrn_radiation_source 'fine-focus sealed tube'
_diffrn_radiation_type MoK\a
_diffrn_radiation_wavelength 0.71073
_diffrn_reflns_av_R_equivalents 0.1304
_diffrn_reflns_av_sigmaI/netI 0.0773
_diffrn_reflns_limit_h_max 11
_diffrn_reflns_limit_h_min -20
_diffrn_reflns_limit_k_max 20
_diffrn_reflns_limit_k_min -19
_diffrn_reflns_limit_l_max 16
_diffrn_reflns_limit_l_min -16
_diffrn_reflns_number 19224
_diffrn_reflns_theta_full 25.47
_diffrn_reflns_theta_max 25.47
_diffrn_reflns_theta_min 1.37
_exptl_absorpt_coefficient_mu 0.425
_exptl_absorpt_correction_T_max 0.9199
_exptl_absorpt_correction_T_min 0.9123
_exptl_absorpt_correction_type empirical
_exptl_absorpt_process_details SADABS
_exptl_crystal_colour brown
_exptl_crystal_density_diffrn 1.342
_exptl_crystal_density_method 'not measured'
_exptl_crystal_description block
_exptl_crystal_F_000 1500
_exptl_crystal_size_max 0.22
_exptl_crystal_size_mid 0.21
_exptl_crystal_size_min 0.20
_refine_diff_density_max 1.016
_refine_diff_density_min -0.486
_refine_diff_density_rms 0.099
_refine_ls_extinction_method none
_refine_ls_goodness_of_fit_ref 1.068
_refine_ls_hydrogen_treatment constr
_refine_ls_matrix_type full
_refine_ls_number_parameters 151
_refine_ls_number_reflns 2242
_refine_ls_number_restraints 11
_refine_ls_restrained_S_all 1.138
_refine_ls_R_factor_all 0.1060
_refine_ls_R_factor_gt 0.0669
_refine_ls_shift/su_max 2.583
_refine_ls_shift/su_mean 0.017
_refine_ls_structure_factor_coef Fsqd
_refine_ls_weighting_details 'calc w=1/[\s^2^(Fo^2^)+(0.0946P)^2^+0.0000P] where P=(Fo^2^+2Fc^2^)/3'
_refine_ls_weighting_scheme calc
_refine_ls_wR_factor_gt 0.1608
_refine_ls_wR_factor_ref 0.1815
_reflns_number_gt 1504
_reflns_number_total 2242
_reflns_threshold_expression >2sigma(I)
_cod_data_source_file cg500833s_si_002.cif
_cod_data_source_block Compound5
_cod_depositor_comments
;
The following automatic conversions were performed:

'_symmetry_cell_setting' value 'Trigonal' changed to 'trigonal'
according to
/home/saulius/struct/COD-crude-data--automatic-downloads/rss-feeds/ACS/lib/dictionaries/cif_core.dic
dictionary named 'cif_core.dic' version 2.4.2 from
2011-04-26.

'_refine_ls_hydrogen_treatment' value 'Constr' changed
to 'constr' according to
/home/saulius/struct/COD-crude-data--automatic-downloads/rss-feeds/ACS/lib/dictionaries/cif_core.dic
dictionary named 'cif_core.dic' version 2.4.2 from 2011-04-26.

Automatic conversion script
Id: cif_fix_values 2827 2014-09-09 07:05:25Z andrius 

 Adding full bibliography for 4512219--4512223.cif.
;
_cod_original_sg_symbol_H-M P-31c
_cod_database_code 4512223

loop_
_symmetry_equiv_pos_as_xyz
'x, y, z'
'-y, x-y, z'
'-x+y, -x, z'
'-y, -x, -z+1/2'
'x, x-y, -z+1/2'
'-x+y, y, -z+1/2'
'-x, -y, -z'
'y, -x+y, -z'
'x-y, x, -z'
'y, x, z-1/2'
'-x, -x+y, z-1/2'
'x-y, -y, z-1/2'

loop_
_atom_site_label
_atom_site_type_symbol
_atom_site_fract_x
_atom_site_fract_y
_atom_site_fract_z
_atom_site_U_iso_or_equiv
_atom_site_adp_type
_atom_site_occupancy
_atom_site_symmetry_multiplicity
_atom_site_calc_flag
_atom_site_refinement_flags
Mn1 Mn -0.3333 0.3333 0.10599(7) 0.0187(3) Uani 1 3 d S
O1 O -0.21658(18) 0.42654(18) 0.18241(19) 0.0217(7) Uani 1 1 d .
O2 O 0.018(4) 0.0761(16) 0.4468(15) 0.61(3) Uiso 1 1 d D
O3 O 0.2422(2) 0.4845(4) 0.2500 0.0742(19) Uani 1 2 d S
N1 N 0.1114(2) 0.5026(2) 0.4081(2) 0.0226(8) Uani 1 1 d .
N2 N 0.2268(2) 0.5568(2) 0.5112(2) 0.0227(8) Uani 1 1 d .
N3 N 0.0000 0.0000 0.5000 2.0(5) Uiso 1 6 d SD
C1 C -0.1791(4) 0.41044(19) 0.2500 0.0185(12) Uani 1 2 d S
C2 C -0.0779(4) 0.46105(19) 0.2500 0.0203(13) Uani 1 2 d S
C3 C -0.0310(3) 0.4577(3) 0.3295(3) 0.0219(10) Uani 1 1 d .
H3 H -0.0620 0.4244 0.3828 0.026 Uiso 1 1 calc R
C4 C 0.0618(3) 0.5041(3) 0.3286(3) 0.0228(10) Uani 1 1 d .
C5 C 0.1085(4) 0.5542(2) 0.2500 0.0235(13) Uani 1 2 d S
H5 H 0.1709 0.5854 0.2500 0.028 Uiso 1 2 calc SR
C6 C 0.1880(3) 0.5755(3) 0.4413(3) 0.0238(10) Uani 1 1 d .
H6 H 0.2105 0.6330 0.4167 0.029 Uiso 1 1 calc R
C7 C 0.0999(3) 0.4290(3) 0.4618(3) 0.0248(10) Uani 1 1 d .
C8 C 0.0373(3) 0.3377(3) 0.4572(3) 0.0342(12) Uani 1 1 d .
H8 H -0.0098 0.3149 0.4138 0.041 Uiso 1 1 calc R
C9 C 0.0487(3) 0.2825(3) 0.5203(4) 0.0424(13) Uani 1 1 d .
H9 H 0.0085 0.2210 0.5189 0.051 Uiso 1 1 calc R
C10 C 0.1189(3) 0.3169(3) 0.5860(4) 0.0393(13) Uani 1 1 d .
H10 H 0.1235 0.2779 0.6285 0.047 Uiso 1 1 calc R
C11 C 0.1821(3) 0.4076(3) 0.5898(3) 0.0318(11) Uani 1 1 d .
H11 H 0.2290 0.4299 0.6334 0.038 Uiso 1 1 calc R
C12 C 0.1724(3) 0.4642(3) 0.5256(3) 0.0239(10) Uani 1 1 d .
C13 C 0.2015(3) 0.4029(6) 0.2500 0.059(2) Uani 1 2 d SD
C14 C 0.2291(5) 0.3511(4) 0.3113(5) 0.0709(19) Uani 1 1 d D
H14A H 0.2813 0.3917 0.3471 0.106 Uiso 1 1 calc R
H14B H 0.2427 0.3136 0.2723 0.106 Uiso 1 1 calc R
H14C H 0.1811 0.3144 0.3542 0.106 Uiso 1 1 calc R

loop_
_atom_site_aniso_label
_atom_site_aniso_U_11
_atom_site_aniso_U_22
_atom_site_aniso_U_33
_atom_site_aniso_U_23
_atom_site_aniso_U_13
_atom_site_aniso_U_12
Mn1 0.0211(4) 0.0211(4) 0.0139(6) 0.000 0.000 0.0105(2)
O1 0.0192(15) 0.0241(16) 0.0184(14) 0.0017(12) -0.0029(12) 0.0082(14)
O3 0.046(3) 0.058(4) 0.123(6) 0.000 0.016(3) 0.029(2)
N1 0.021(2) 0.025(2) 0.0199(18) 0.0045(15) -0.0023(15) 0.0098(17)
N2 0.026(2) 0.025(2) 0.0178(18) 0.0010(15) -0.0017(15) 0.0133(17)
C1 0.022(3) 0.018(2) 0.017(3) -0.003(2) 0.000 0.0111(16)
C2 0.024(3) 0.023(2) 0.014(3) -0.003(2) 0.000 0.0122(16)
C3 0.026(2) 0.021(2) 0.017(2) 0.0016(17) 0.0017(18) 0.011(2)
C4 0.020(2) 0.029(2) 0.018(2) -0.0010(18) -0.0005(17) 0.012(2)
C5 0.025(3) 0.025(2) 0.021(3) 0.000(2) 0.000 0.0124(17)
C6 0.022(2) 0.022(2) 0.025(2) -0.0011(18) -0.0003(19) 0.009(2)
C7 0.024(2) 0.026(2) 0.021(2) -0.0009(18) -0.0061(18) 0.010(2)
C8 0.028(3) 0.030(3) 0.031(2) 0.001(2) -0.011(2) 0.004(2)
C9 0.045(3) 0.025(3) 0.042(3) 0.004(2) -0.011(2) 0.007(2)
C10 0.040(3) 0.035(3) 0.043(3) 0.009(2) -0.008(2) 0.018(3)
C11 0.033(3) 0.033(3) 0.026(2) 0.001(2) -0.009(2) 0.014(2)
C12 0.023(2) 0.027(3) 0.017(2) -0.0002(18) -0.0004(17) 0.009(2)
C13 0.056(4) 0.047(5) 0.071(6) 0.000 0.021(4) 0.023(3)
C14 0.068(5) 0.072(5) 0.072(5) 0.012(4) 0.011(4) 0.034(4)

loop_
_atom_type_symbol
_atom_type_description
_atom_type_scat_dispersion_real
_atom_type_scat_dispersion_imag
_atom_type_scat_source
C C 0.0033 0.0016 'International Tables Vol C Tables 4.2.6.8 and 6.1.1.4'
H H 0.0000 0.0000 'International Tables Vol C Tables 4.2.6.8 and 6.1.1.4'
N N 0.0061 0.0033 'International Tables Vol C Tables 4.2.6.8 and 6.1.1.4'
O O 0.0106 0.0060 'International Tables Vol C Tables 4.2.6.8 and 6.1.1.4'
Mn Mn 0.3368 0.7283 'International Tables Vol C Tables 4.2.6.8 and 6.1.1.4'

loop_
_geom_angle_atom_site_label_1
_geom_angle_atom_site_label_2
_geom_angle_atom_site_label_3
_geom_angle
_geom_angle_site_symmetry_1
_geom_angle_site_symmetry_3
O1 Mn1 O1 96.84(10) 3_455 .
O1 Mn1 O1 96.84(10) 3_455 2_565
O1 Mn1 O1 96.84(10) . 2_565
O1 Mn1 N2 92.66(11) 3_455 11
O1 Mn1 N2 81.18(11) . 11
O1 Mn1 N2 170.46(11) 2_565 11
O1 Mn1 N2 81.18(11) 3_455 10_455
O1 Mn1 N2 170.46(11) . 10_455
O1 Mn1 N2 92.66(11) 2_565 10_455
N2 Mn1 N2 89.57(12) 11 10_455
O1 Mn1 N2 170.46(11) 3_455 12_565
O1 Mn1 N2 92.66(11) . 12_565
O1 Mn1 N2 81.18(11) 2_565 12_565
N2 Mn1 N2 89.57(12) 11 12_565
N2 Mn1 N2 89.57(12) 10_455 12_565
C1 O1 Mn1 127.6(3) . .
C6 N1 C7 106.3(3) . .
C6 N1 C4 124.5(3) . .
C7 N1 C4 128.9(3) . .
C6 N2 C12 104.8(3) . .
C6 N2 Mn1 121.8(3) . 10_566
C12 N2 Mn1 131.2(3) . 10_566
O2 N3 O2 180.0(18) 8_556 2
O2 N3 O2 85.8(14) 8_556 .
O2 N3 O2 94.2(14) 2 .
O2 N3 O2 94.2(14) 8_556 9_556
O2 N3 O2 85.8(14) 2 9_556
O2 N3 O2 85.8(14) . 9_556
O2 N3 O2 85.8(14) 8_556 3
O2 N3 O2 94.2(14) 2 3
O2 N3 O2 94.2(14) . 3
O2 N3 O2 180.000(11) 9_556 3
O2 N3 O2 94.2(14) 8_556 7_556
O2 N3 O2 85.8(14) 2 7_556
O2 N3 O2 180.0(12) . 7_556
O2 N3 O2 94.2(14) 9_556 7_556
O2 N3 O2 85.8(14) 3 7_556
O1 C1 O1 127.1(5) . 5_565
O1 C1 C2 116.4(3) . .
O1 C1 C2 116.4(3) 5_565 .
C3 C2 C3 120.0(5) . 5_565
C3 C2 C1 120.0(3) . .
C3 C2 C1 120.0(3) 5_565 .
C4 C3 C2 119.5(4) . .
C4 C3 H3 120.3 . .
C2 C3 H3 120.3 . .
C3 C4 C5 120.7(4) . .
C3 C4 N1 121.0(4) . .
C5 C4 N1 118.3(4) . .
C4 C5 C4 119.7(6) . 5_565
C4 C5 H5 120.2 . .
C4 C5 H5 120.2 5_565 .
N2 C6 N1 113.8(4) . .
N2 C6 H6 123.1 . .
N1 C6 H6 123.1 . .
C8 C7 N1 132.5(4) . .
C8 C7 C12 122.3(4) . .
N1 C7 C12 105.1(3) . .
C9 C8 C7 116.8(4) . .
C9 C8 H8 121.6 . .
C7 C8 H8 121.6 . .
C8 C9 C10 121.5(4) . .
C8 C9 H9 119.2 . .
C10 C9 H9 119.2 . .
C11 C10 C9 121.8(4) . .
C11 C10 H10 119.1 . .
C9 C10 H10 119.1 . .
C10 C11 C12 117.4(4) . .
C10 C11 H11 121.3 . .
C12 C11 H11 121.3 . .
C11 C12 N2 129.9(4) . .
C11 C12 C7 120.1(4) . .
N2 C12 C7 109.9(4) . .
O3 C13 C14 121.5(4) . 6
O3 C13 C14 121.5(4) . .
C14 C13 C14 117.1(8) 6 .
C13 C14 H14A 109.5 . .
C13 C14 H14B 109.5 . .
H14A C14 H14B 109.5 . .
C13 C14 H14C 109.5 . .
H14A C14 H14C 109.5 . .
H14B C14 H14C 109.5 . .

loop_
_geom_bond_atom_site_label_1
_geom_bond_atom_site_label_2
_geom_bond_distance
_geom_bond_site_symmetry_2
Mn1 O1 2.130(3) 3_455
Mn1 O1 2.130(3) .
Mn1 O1 2.130(3) 2_565
Mn1 N2 2.290(3) 11
Mn1 N2 2.290(3) 10_455
Mn1 N2 2.290(3) 12_565
O1 C1 1.254(4) .
O2 N3 1.401(7) .
O3 C13 1.215(9) .
N1 C6 1.369(5) .
N1 C7 1.400(5) .
N1 C4 1.414(5) .
N2 C6 1.314(5) .
N2 C12 1.401(5) .
N2 Mn1 2.290(3) 10_566
N3 O2 1.401(7) 8_556
N3 O2 1.401(7) 2
N3 O2 1.401(7) 9_556
N3 O2 1.401(7) 3
N3 O2 1.401(7) 7_556
C1 O1 1.254(4) 5_565
C1 C2 1.508(8) .
C2 C3 1.396(5) .
C2 C3 1.396(5) 5_565
C3 C4 1.383(6) .
C3 H3 0.9300 .
C4 C5 1.383(5) .
C5 C4 1.383(5) 5_565
C5 H5 0.9300 .
C6 H6 0.9300 .
C7 C8 1.394(6) .
C7 C12 1.404(6) .
C8 C9 1.382(6) .
C8 H8 0.9300 .
C9 C10 1.396(6) .
C9 H9 0.9300 .
C10 C11 1.387(7) .
C10 H10 0.9300 .
C11 C12 1.396(6) .
C11 H11 0.9300 .
C13 C14 1.477(7) 6
C13 C14 1.477(7) .
C14 H14A 0.9600 .
C14 H14B 0.9600 .
C14 H14C 0.9600 .

loop_
_geom_torsion_atom_site_label_1
_geom_torsion_atom_site_label_2
_geom_torsion_atom_site_label_3
_geom_torsion_atom_site_label_4
_geom_torsion
_geom_torsion_site_symmetry_1
_geom_torsion_site_symmetry_4
O1 Mn1 O1 C1 0.0(3) 3_455 .
O1 Mn1 O1 C1 97.8(2) 2_565 .
N2 Mn1 O1 C1 -91.6(3) 11 .
N2 Mn1 O1 C1 -77.4(8) 10_455 .
N2 Mn1 O1 C1 179.2(3) 12_565 .
Mn1 O1 C1 O1 -39.80(19) . 5_565
Mn1 O1 C1 C2 140.20(19) . .
O1 C1 C2 C3 170.2(2) . .
O1 C1 C2 C3 -9.8(2) 5_565 .
O1 C1 C2 C3 -9.8(2) . 5_565
O1 C1 C2 C3 170.2(2) 5_565 5_565
C3 C2 C3 C4 -0.3(3) 5_565 .
C1 C2 C3 C4 179.7(3) . .
C2 C3 C4 C5 0.5(6) . .
C2 C3 C4 N1 179.5(3) . .
C6 N1 C4 C3 -139.7(4) . .
C7 N1 C4 C3 47.5(6) . .
C6 N1 C4 C5 39.4(6) . .
C7 N1 C4 C5 -133.5(4) . .
C3 C4 C5 C4 -0.3(3) . 5_565
N1 C4 C5 C4 -179.3(4) . 5_565
C12 N2 C6 N1 0.4(5) . .
Mn1 N2 C6 N1 -164.2(3) 10_566 .
C7 N1 C6 N2 -0.4(5) . .
C4 N1 C6 N2 -174.6(4) . .
C6 N1 C7 C8 -176.2(5) . .
C4 N1 C7 C8 -2.4(8) . .
C6 N1 C7 C12 0.3(5) . .
C4 N1 C7 C12 174.2(4) . .
N1 C7 C8 C9 177.3(5) . .
C12 C7 C8 C9 1.3(7) . .
C7 C8 C9 C10 0.7(8) . .
C8 C9 C10 C11 -1.6(8) . .
C9 C10 C11 C12 0.6(8) . .
C10 C11 C12 N2 -177.7(4) . .
C10 C11 C12 C7 1.3(7) . .
C6 N2 C12 C11 178.9(4) . .
Mn1 N2 C12 C11 -18.6(7) 10_566 .
C6 N2 C12 C7 -0.1(5) . .
Mn1 N2 C12 C7 162.4(3) 10_566 .
C8 C7 C12 C11 -2.3(7) . .
N1 C7 C12 C11 -179.3(4) . .
C8 C7 C12 N2 176.9(4) . .
N1 C7 C12 N2 -0.1(5) . .

loop_
_platon_squeeze_void_nr
_platon_squeeze_void_average_x
_platon_squeeze_void_average_y
_platon_squeeze_void_average_z
_platon_squeeze_void_volume
_platon_squeeze_void_count_electrons
_platon_squeeze_void_content
1 0.000 0.000 0.250 136 71 ' '
2 0.333 0.667 0.250 12 2 ' '
3 0.000 0.000 0.750 136 71 ' '
4 0.667 0.333 0.750 12 2 ' '
